data_7061754
loop_
_publ_author_name
'Huang, You-Lin'
'Zhong, Yun-Jing'
'Ye, Hua-Jian'
'Li, You-Hong'
'Kuang, Xiao-Man'
'Ouyang, Zhi-Jian'
'Chen, Wen-Bin'
'Yang, Meng'
'Dong, Wen'

_publ_section_title
;
 Slow magnetic relaxation and spin crossover behavior in two mixed-valence
 Co(ii)/Co(iii) complexes
;
_journal_issue 37
_journal_name_full 'New Journal of Chemistry'
_journal_page_first 17720
_journal_page_last 17725
_journal_paper_doi 10.1039/D2NJ03051A
_journal_volume 46
_journal_year 2022
_chemical_formula_moiety '4(C22 H12 Co N12 O4), 2(C36 H24 Co N6), 6(C4 H9 N O), 7(H2 O)'
_chemical_formula_sum 'C184 H164 Co6 N66 O29'
_chemical_formula_weight 4117.38
_space_group_crystal_system triclinic
_space_group_IT_number 2
_space_group_name_Hall '-P 1'
_space_group_name_H-M_alt 'P -1'
_atom_sites_solution_hydrogens mixed
_atom_sites_solution_primary dual
_audit_creation_date 2021-06-10
_audit_creation_method
;
Olex2 1.2
(compiled 2018.05.29 svn.r3508 for OlexSys, GUI svn.r5506)
;
_audit_update_record
;
2022-05-24 deposited with the CCDC.	2022-08-22 downloaded from the CCDC.
;
_cell_angle_alpha 82.777(2)
_cell_angle_beta 75.137(2)
_cell_angle_gamma 83.919(2)
_cell_formula_units_Z 1
_cell_length_a 16.2176(4)
_cell_length_b 17.0260(3)
_cell_length_c 17.2151(3)
_cell_measurement_reflns_used 16619
_cell_measurement_temperature 213.99(11)
_cell_measurement_theta_max 76.0690
_cell_measurement_theta_min 2.5950
_cell_volume 4544.47(17)
_computing_cell_refinement 'CrysAlisPro 1.171.40.25a (Rigaku OD, 2018)'
_computing_data_collection 'CrysAlisPro 1.171.40.25a (Rigaku OD, 2018)'
_computing_data_reduction 'CrysAlisPro 1.171.40.25a (Rigaku OD, 2018)'
_computing_molecular_graphics 'Olex2 (Dolomanov et al., 2009)'
_computing_publication_material 'Olex2 (Dolomanov et al., 2009)'
_computing_structure_refinement 'ShelXL (Sheldrick, 2015)'
_computing_structure_solution 'ShelXT (Sheldrick, 2015)'
_diffrn_ambient_environment N~2~
_diffrn_ambient_temperature 213.99(11)
_diffrn_detector 'CCD plate'
_diffrn_detector_area_resol_mean 10.0000
_diffrn_detector_type HyPix
_diffrn_measured_fraction_theta_full 0.998
_diffrn_measured_fraction_theta_max 0.958
_diffrn_measurement_details
;
List of Runs (angles in degrees, time in seconds):

  # Type    Start    End  Width  t~exp~   \w     \q     \k     \f   Frames
#--------------------------------------------------------------------------
  1  \w    -22.00  14.00   0.50    0.10    --  -46.62  19.00  30.00   72
  2  \w    -56.00  17.00   0.50    0.10    --  -46.62  87.00 105.00  146
  3  \w     -1.00  29.00   0.50    0.10    --  -46.62  19.00 -90.00   60
  4  \w    -39.00  22.00   0.50    0.10    --  -46.62  37.00-120.00  122
  5  \w    -55.00 -29.00   0.50    2.50    -- -102.00 125.00-120.00   52
  6  \w    -54.00 -29.00   0.50    2.50    -- -102.00  77.00-180.00   50
  7  \w    -63.00 -29.00   0.50    2.50    -- -102.00 125.00-180.00   68
  8  \w   -104.00 -74.00   0.50    2.50    -- -102.00  77.00-180.00   60
  9  \w   -117.00 -81.00   0.50    2.50    -- -102.00 125.00-120.00   72
 10  \w   -115.00 -85.00   0.50    2.50    -- -102.00 125.00-180.00   60
 11  \w   -152.00-108.00   0.50    2.50    -- -102.00 -15.00-150.00   88
 12  \w   -171.00-102.00   0.50    2.50    -- -102.00 -87.00 -11.00  138
 13  \w   -119.00 -76.00   0.50    0.10    --  -46.62-125.00  30.00   86
 14  \w   -106.00 -71.00   0.50    0.10    --  -46.62-125.00 120.00   70
 15  \w    -17.00  74.00   0.50    0.10    --   46.62 -87.00 -11.00  182
 16  \w     22.00  68.00   0.50    0.10    --   46.62 -99.00  90.00   92
 17  \w     36.00  72.00   0.50    2.50    --  106.69 -61.00   0.00   72
 18  \w     75.00 127.00   0.50    2.50    --  106.69 -87.00 -11.00  104
 19  \w     71.00 114.00   0.50    2.50    --  106.69-125.00-150.00   86
 20  \w     35.00  74.00   0.50    2.50    --  106.69 -94.00 -60.00   78
 21  \w     50.00 113.00   0.50    2.50    --  106.69-125.00   0.00  126
 22  \w     36.00  93.00   0.50    2.50    --  106.69 -94.00-150.00  114
 23  \w     39.00  71.00   0.50    2.50    --  106.69 -61.00-120.00   64
 24  \w     41.00  98.00   0.50    2.50    --  106.69 -94.00 -90.00  114
 25  \w     38.00 114.00   0.50    2.50    --  106.69-125.00  30.00  152
 26  \w     36.00  72.00   0.50    2.50    --  106.69 -61.00  60.00   72
 27  \w     89.00 146.00   0.50    2.50    --  106.69  15.00  30.00  114
 28  \w    153.00 178.00   0.50    2.50    --  106.69  15.00  30.00   50
 29  \w    139.00 165.00   0.50    2.50    --  106.69  87.00 105.00   52
 30  \w    127.00 152.00   0.50    2.50    --  106.69 125.00 120.00   50
 31  \w     96.00 122.00   0.50    2.50    --  106.69 125.00 120.00   52
 32  \w     81.00 138.00   0.50    2.50    --  106.69  87.00 105.00  114
 33  \w     94.00 177.00   0.50    2.50    --  106.69  45.00  60.00  166
 34  \w     96.00 166.00   0.50    2.50    --  106.69  30.00 -30.00  140
 35  \w     90.00 131.00   0.50    2.50    --  106.69  61.00-120.00   82
 36  \w    -20.00  44.00   0.50    0.10    --   46.62 -37.00  30.00  128
 37  \w    -29.00   5.00   0.50    0.10    --   46.62 -19.00  90.00   68
 38  \w   -104.00 -79.00   0.50    2.50    -- -102.00  87.00 105.00   50
 39  \w    -65.00 -33.00   0.50    2.50    -- -102.00  61.00  90.00   64
 40  \w    -60.00 -35.00   0.50    2.50    -- -102.00 125.00  60.00   50
 41  \w   -117.00 -68.00   0.50    2.50    -- -102.00 125.00  60.00   98
 42  \w   -117.00 -30.00   0.50    2.50    -- -102.00 125.00 120.00  174
 43  \w   -174.00-124.00   0.50    2.50    -- -102.00 -61.00 -60.00  100
 44  \w   -174.00 -86.00   0.50    2.50    -- -102.00 -94.00  60.00  176
 45  \w   -163.00-137.00   0.50    2.50    -- -102.00 -94.00  90.00   52
;
_diffrn_measurement_device 'four-circle diffractometer'
_diffrn_measurement_device_type 'XtaLAB Synergy R, DW system, HyPix'
_diffrn_measurement_method '\w scans'
_diffrn_orient_matrix_type 'CrysAlisPro convention (1999,Acta A55,543-557)'
_diffrn_orient_matrix_UB_11 -0.0816315000
_diffrn_orient_matrix_UB_12 0.0568691000
_diffrn_orient_matrix_UB_13 0.0099075000
_diffrn_orient_matrix_UB_21 0.0478970000
_diffrn_orient_matrix_UB_22 0.0594724000
_diffrn_orient_matrix_UB_23 -0.0670325000
_diffrn_orient_matrix_UB_31 -0.0275451000
_diffrn_orient_matrix_UB_32 -0.0399625000
_diffrn_orient_matrix_UB_33 -0.0638113000
_diffrn_radiation_monochromator mirror
_diffrn_radiation_probe x-ray
_diffrn_radiation_type CuK\a
_diffrn_radiation_wavelength 1.54184
_diffrn_reflns_av_R_equivalents 0.0945
_diffrn_reflns_av_unetI/netI 0.0905
_diffrn_reflns_Laue_measured_fraction_full 0.998
_diffrn_reflns_Laue_measured_fraction_max 0.958
_diffrn_reflns_limit_h_max 20
_diffrn_reflns_limit_h_min -20
_diffrn_reflns_limit_k_max 21
_diffrn_reflns_limit_k_min -21
_diffrn_reflns_limit_l_max 20
_diffrn_reflns_limit_l_min -21
_diffrn_reflns_number 62426
_diffrn_reflns_point_group_measured_fraction_full 0.998
_diffrn_reflns_point_group_measured_fraction_max 0.958
_diffrn_reflns_theta_full 67.684
_diffrn_reflns_theta_max 76.978
_diffrn_reflns_theta_min 2.624
_diffrn_source 'Rotating-anode X-ray tube'
_diffrn_source_type 'Rigaku (Cu) X-ray Source'
_exptl_absorpt_coefficient_mu 4.957
_exptl_absorpt_correction_T_max 1.00000
_exptl_absorpt_correction_T_min 0.39065
_exptl_absorpt_correction_type multi-scan
_exptl_absorpt_process_details
;
CrysAlisPro 1.171.40.25a (Rigaku Oxford Diffraction, 2018)
Empirical absorption correction using spherical harmonics,
 implemented in SCALE3 ABSPACK scaling algorithm.
;
_exptl_crystal_colour black
_exptl_crystal_colour_primary black
_exptl_crystal_density_diffrn 1.504
_exptl_crystal_description block
_exptl_crystal_F_000 2124
_exptl_crystal_size_max 0.086
_exptl_crystal_size_mid 0.023
_exptl_crystal_size_min 0.016
_refine_diff_density_max 1.260
_refine_diff_density_min -0.509
_refine_diff_density_rms 0.093
_refine_ls_extinction_method none
_refine_ls_goodness_of_fit_ref 1.050
_refine_ls_hydrogen_treatment constr
_refine_ls_matrix_type full
_refine_ls_number_parameters 1340
_refine_ls_number_reflns 18417
_refine_ls_number_restraints 6
_refine_ls_restrained_S_all 1.050
_refine_ls_R_factor_all 0.0973
_refine_ls_R_factor_gt 0.0759
_refine_ls_shift/su_max 0.001
_refine_ls_shift/su_mean 0.000
_refine_ls_structure_factor_coef Fsqd
_refine_ls_weighting_details 'w=1/[\s^2^(Fo^2^)+(0.1414P)^2^+0.3008P] where P=(Fo^2^+2Fc^2^)/3'
_refine_ls_weighting_scheme calc
_refine_ls_wR_factor_gt 0.2015
_refine_ls_wR_factor_ref 0.2247
_reflns_Friedel_coverage 0.000
_reflns_number_gt 13431
_reflns_number_total 18417
_reflns_threshold_expression 'I > 2\s(I)'
_cod_data_source_file d2nj03051a2.cif
_cod_data_source_block dj-15-2-20190304
_cod_depositor_comments 'Adding full bibliography for 7061754--7061757.cif.'
_cod_database_code 7061754
_shelx_shelxl_version_number 2018/3
_shelx_space_group_comment
;
The symmetry employed for this shelxl refinement is uniquely defined
by the following loop, which should always be used as a source of
symmetry information in preference to the above space-group names.
They are only intended as comments.
;
_shelx_estimated_absorpt_t_max 0.925
_shelx_estimated_absorpt_t_min 0.675
_reflns_odcompleteness_completeness 99.86
_reflns_odcompleteness_iscentric 1
_reflns_odcompleteness_theta 66.97
_olex2_refinement_description
;
1. Fixed Uiso
 At 1.2 times of:
  All C(H) groups, {H15A,H15B} of O15, {H12A,H12B} of O12
 At 1.5 times of:
  All C(H,H,H) groups, {H16A,H16B} of O16, {H13A,H13B} of O13, {H14A,H14B} of
  O14, All C(H,H,H,H,H,H) groups, All O(H) groups
2. Uiso/Uaniso restraints and constraints
Uanis(O13) \\sim Ueq: with sigma of 0.01 and sigma for terminal atoms of 0.02
3. Others
 Fixed Sof: O15(0.5) H15A(0.5) H15B(0.5) H96A(0.5) H96B(0.5) H96C(0.5)
 H96D(0.5) H96E(0.5) H96F(0.5) H97A(0.5) H97B(0.5) H97C(0.5) H97D(0.5)
 H97E(0.5) H97F(0.5) H99A(0.5) H99B(0.5) H99C(0.5) H99D(0.5) H99E(0.5)
 H99F(0.5) O18(0.5) N34(0.5) C95(0.5) O17(0.5) N33(0.5) C98(0.5) O13(0.4)
 H13A(0.4) H13B(0.4) O14(0.6) H14A(0.6) H14B(0.6)
4.a Riding coordinates:
 O12(H12A,H12B), O15(H15A,H15B), O13(H13A,H13B), O14(H14A,H14B)
4.b Free rotating group:
 O16(H16A,H16B)
4.c Aromatic/amide H refined with riding coordinates:
 C3(H3), C4(H4A), C5(H5), C6(H6), C8(H8), C14(H14), C15(H15), C16(H16),
 C17(H17), C19(H19), C25(H25), C26(H26), C27(H27), C28(H28), C30(H30), C36(H36),
  C37(H37), C38(H38), C39(H39), C41(H41), C45(H45), C46(H46), C47(H47),
 C49(H49), C50(H50), C52(H52), C53(H53), C54(H54), C57(H57), C58(H58), C59(H59),
  C61(H61), C62(H62), C64(H64), C65(H65), C66(H66), C69(H69), C70(H70),
 C71(H71), C73(H73), C74(H74), C76(H76), C77(H77), C78(H78)
4.d Idealised Me refined as rotating group:
 C81(H81A,H81B,H81C), C82(H82A,H82B,H82C), C84(H84A,H84B,H84C), C90(H90A,H90B,
 H90C), C91(H91A,H91B,H91C), C94(H94A,H94B,H94C), C96(H96A,H96B,H96C), C96(H96D,
 H96E,H96F), C97(H97A,H97B,H97C), C97(H97D,H97E,H97F), C99(H99A,H99B,H99C),
 C99(H99D,H99E,H99F)
4.e Idealised tetrahedral OH refined as rotating group:
 O2(H2), O4(H4), O6(H6A), O8(H8A)
;
_olex2_submission_special_instructions 'No special instructions were received'
_oxdiff_exptl_absorpt_empirical_details
;
Empirical correction (ABSPACK) includes:
- Absorption correction using spherical harmonics
- Frame scaling
;
_oxdiff_exptl_absorpt_empirical_full_max 2.817
_oxdiff_exptl_absorpt_empirical_full_min 0.395

loop_
_space_group_symop_operation_xyz
'x, y, z'
'-x, -y, -z'

loop_
_atom_site_label
_atom_site_type_symbol
_atom_site_fract_x
_atom_site_fract_y
_atom_site_fract_z
_atom_site_U_iso_or_equiv
_atom_site_adp_type
_atom_site_occupancy
_atom_site_site_symmetry_order
_atom_site_calc_flag
_atom_site_refinement_flags_posn
_atom_site_refinement_flags_adp
_atom_site_refinement_flags_occupancy
_atom_site_disorder_assembly
_atom_site_disorder_group
Co3 Co 0.28905(4) 0.72069(3) 0.66939(3) 0.03885(15) Uani 1 1 d . . . . .
O1 O 0.22959(18) 0.79397(15) 0.60639(15) 0.0461(6) Uani 1 1 d . . . . .
O2 O 0.1155(2) 0.98591(18) 0.97335(18) 0.0598(8) Uani 1 1 d . . . . .
H2 H 0.106605 1.031841 0.984897 0.090 Uiso 1 1 calc GR . . . .
O3 O 0.38610(18) 0.78121(14) 0.63200(15) 0.0438(6) Uani 1 1 d . . . . .
O4 O 0.5135(2) 0.47927(17) 0.35661(19) 0.0563(7) Uani 1 1 d . . . . .
H4 H 0.552927 0.466526 0.318787 0.084 Uiso 1 1 calc GR . . . .
N13 N 0.2375(2) 0.78483(17) 0.75362(19) 0.0406(6) Uani 1 1 d . . . . .
N15 N 0.2511(2) 0.76714(18) 0.82527(19) 0.0444(7) Uani 1 1 d . . . . .
N16 N 0.3277(3) 0.6521(2) 0.8837(2) 0.0536(8) Uani 1 1 d . . . . .
N17 N 0.3735(3) 0.5880(2) 0.8492(2) 0.0558(9) Uani 1 1 d . . . . .
N18 N 0.3768(2) 0.59524(18) 0.7712(2) 0.0471(7) Uani 1 1 d . . . . .
N14 N 0.3327(2) 0.66336(18) 0.75403(18) 0.0425(6) Uani 1 1 d . . . . .
N11 N 0.3431(2) 0.65822(17) 0.58370(18) 0.0395(6) Uani 1 1 d . . . . .
N22 N 0.3072(2) 0.59937(19) 0.57061(19) 0.0457(7) Uani 1 1 d . . . . .
N21 N 0.1751(2) 0.5387(2) 0.6439(2) 0.0565(9) Uani 1 1 d . . . . .
N20 N 0.1135(3) 0.5602(2) 0.7098(2) 0.0623(9) Uani 1 1 d . . . . .
N19 N 0.1323(2) 0.6250(2) 0.7340(2) 0.0549(8) Uani 1 1 d . . . . .
N12 N 0.2058(2) 0.64683(19) 0.6846(2) 0.0463(7) Uani 1 1 d . . . . .
C0AA C 0.4373(2) 0.7532(2) 0.5685(2) 0.0402(7) Uani 1 1 d . . . . .
C1 C 0.1896(2) 0.8502(2) 0.7305(2) 0.0396(7) Uani 1 1 d . . . . .
C2 C 0.1882(3) 0.8509(2) 0.6479(2) 0.0456(8) Uani 1 1 d . . . . .
C3 C 0.1413(3) 0.9132(2) 0.6122(2) 0.0504(9) Uani 1 1 d . . . . .
H3 H 0.139976 0.914254 0.558391 0.061 Uiso 1 1 calc R . . . .
C4 C 0.0982(3) 0.9716(3) 0.6566(3) 0.0538(9) Uani 1 1 d . . . . .
H4A H 0.066580 1.011540 0.632385 0.065 Uiso 1 1 calc R . . . .
C5 C 0.0569(3) 1.0380(3) 0.7822(3) 0.0560(10) Uani 1 1 d . . . . .
H5 H 0.024733 1.077422 0.757798 0.067 Uiso 1 1 calc R . . . .
C6 C 0.0622(3) 1.0432(2) 0.8592(3) 0.0536(10) Uani 1 1 d . . . . .
H6 H 0.034770 1.086257 0.886322 0.064 Uiso 1 1 calc R . . . .
C7 C 0.1087(3) 0.9838(2) 0.8971(2) 0.0492(9) Uani 1 1 d . . . . .
C8 C 0.1487(2) 0.9186(2) 0.8575(2) 0.0427(8) Uani 1 1 d . . . . .
H8 H 0.177413 0.878022 0.884130 0.051 Uiso 1 1 calc R . . . .
C9 C 0.1461(2) 0.9137(2) 0.7777(2) 0.0418(7) Uani 1 1 d . . . . .
C10 C 0.0988(3) 0.9748(2) 0.7390(2) 0.0467(8) Uani 1 1 d . . . . .
C11 C 0.3026(3) 0.6958(2) 0.8235(2) 0.0427(8) Uani 1 1 d . . . . .
C12 C 0.4197(2) 0.6846(2) 0.5390(2) 0.0417(7) Uani 1 1 d . . . . .
C14 C 0.5115(3) 0.7931(2) 0.5268(2) 0.0483(8) Uani 1 1 d . . . . .
H14 H 0.522778 0.839790 0.543520 0.058 Uiso 1 1 calc R . . . .
C15 C 0.5652(3) 0.7616(2) 0.4621(3) 0.0517(9) Uani 1 1 d . . . . .
H15 H 0.612615 0.788641 0.434223 0.062 Uiso 1 1 calc R . . . .
C16 C 0.6147(3) 0.6556(3) 0.3712(2) 0.0516(9) Uani 1 1 d . . . . .
H16 H 0.663965 0.681364 0.346723 0.062 Uiso 1 1 calc R . . . .
C17 C 0.6035(3) 0.5860(2) 0.3452(2) 0.0504(9) Uani 1 1 d . . . . .
H17 H 0.645341 0.564075 0.304190 0.061 Uiso 1 1 calc R . . . .
C18 C 0.5288(3) 0.5477(2) 0.3804(2) 0.0438(8) Uani 1 1 d . . . . .
C19 C 0.4675(2) 0.5784(2) 0.4437(2) 0.0415(7) Uani 1 1 d . . . . .
H19 H 0.418501 0.551760 0.467084 0.050 Uiso 1 1 calc R . . . .
C20 C 0.4782(2) 0.6490(2) 0.4727(2) 0.0382(7) Uani 1 1 d . . . . .
C21 C 0.5529(3) 0.6895(2) 0.4347(2) 0.0454(8) Uani 1 1 d . . . . .
C22 C 0.2303(3) 0.5928(2) 0.6299(2) 0.0477(8) Uani 1 1 d . . . . .
Co2 Co 0.31195(4) 0.08160(4) 0.34425(4) 0.04779(17) Uani 1 1 d . . . . .
O5 O 0.3493(2) 0.00202(16) 0.41775(19) 0.0546(7) Uani 1 1 d . . . . .
O6 O 0.1588(3) 0.2891(2) 0.7048(3) 0.0829(11) Uani 1 1 d . . . . .
H6A H 0.153687 0.317540 0.663917 0.124 Uiso 1 1 calc GR . . . .
O7 O 0.41930(18) 0.12536(16) 0.32158(18) 0.0501(6) Uani 1 1 d . . . . .
O8 O 0.5262(2) -0.1558(2) 0.0225(2) 0.0692(9) Uani 1 1 d . . . . .
H8A H 0.569597 -0.182551 0.002062 0.104 Uiso 1 1 calc GR . . . .
N10 N 0.2664(2) 0.13715(19) 0.4373(2) 0.0518(8) Uani 1 1 d . . . . .
N26 N 0.2282(3) 0.2072(2) 0.4309(2) 0.0581(9) Uani 1 1 d . . . . .
N25 N 0.1985(3) 0.2945(2) 0.3169(3) 0.0690(11) Uani 1 1 d . . . . .
N24 N 0.2173(3) 0.2839(3) 0.2370(3) 0.0730(11) Uani 1 1 d . . . . .
N23 N 0.2569(3) 0.2129(2) 0.2245(3) 0.0645(10) Uani 1 1 d . . . . .
N9 N 0.2647(2) 0.1768(2) 0.2947(2) 0.0552(8) Uani 1 1 d . . . . .
N7 N 0.3622(2) 0.02440(19) 0.2530(2) 0.0487(7) Uani 1 1 d . . . . .
N30 N 0.3200(2) -0.0247(2) 0.2313(2) 0.0537(8) Uani 1 1 d . . . . .
N29 N 0.1752(3) -0.0672(2) 0.2858(3) 0.0632(10) Uani 1 1 d . . . . .
N28 N 0.1130(3) -0.0441(3) 0.3499(3) 0.0703(11) Uani 1 1 d . . . . .
N27 N 0.1389(3) 0.0094(3) 0.3859(3) 0.0667(10) Uani 1 1 d . . . . .
N8 N 0.2184(2) 0.0221(2) 0.3449(2) 0.0550(8) Uani 1 1 d . . . . .
C23 C 0.2819(3) 0.0981(2) 0.5064(3) 0.0495(9) Uani 1 1 d . . . . .
C24 C 0.3292(3) 0.0234(2) 0.4898(3) 0.0510(9) Uani 1 1 d . . . . .
C25 C 0.3531(3) -0.0258(2) 0.5541(3) 0.0607(11) Uani 1 1 d . . . . .
H25 H 0.383347 -0.074643 0.544659 0.073 Uiso 1 1 calc R . . . .
C26 C 0.3323(4) -0.0023(3) 0.6293(3) 0.0661(12) Uani 1 1 d . . . . .
H26 H 0.348572 -0.035679 0.670753 0.079 Uiso 1 1 calc R . . . .
C27 C 0.2675(4) 0.0956(3) 0.7263(3) 0.0684(12) Uani 1 1 d . . . . .
H27 H 0.284699 0.061785 0.766922 0.082 Uiso 1 1 calc R . . . .
C28 C 0.2244(4) 0.1673(4) 0.7440(3) 0.0732(14) Uani 1 1 d . . . . .
H28 H 0.212180 0.181343 0.796512 0.088 Uiso 1 1 calc R . . . .
C29 C 0.1990(3) 0.2188(3) 0.6844(3) 0.0666(12) Uani 1 1 d . . . . .
C30 C 0.2147(3) 0.1979(3) 0.6056(3) 0.0598(10) Uani 1 1 d . . . . .
H30 H 0.196314 0.232585 0.566135 0.072 Uiso 1 1 calc R . . . .
C31 C 0.2586(3) 0.1240(3) 0.5861(3) 0.0541(9) Uani 1 1 d . . . . .
C32 C 0.2863(3) 0.0721(3) 0.6472(3) 0.0602(11) Uani 1 1 d . . . . .
C33 C 0.2283(3) 0.2274(3) 0.3501(3) 0.0571(10) Uani 1 1 d . . . . .
C34 C 0.4458(3) 0.0395(2) 0.2175(2) 0.0460(8) Uani 1 1 d . . . . .
C35 C 0.4711(3) 0.0962(2) 0.2587(2) 0.0465(8) Uani 1 1 d . . . . .
C36 C 0.5556(3) 0.1219(2) 0.2313(3) 0.0541(10) Uani 1 1 d . . . . .
H36 H 0.572461 0.161377 0.255421 0.065 Uiso 1 1 calc R . . . .
C37 C 0.6108(3) 0.0875(3) 0.1693(3) 0.0547(10) Uani 1 1 d . . . . .
H37 H 0.665478 0.105204 0.150766 0.066 Uiso 1 1 calc R . . . .
C38 C 0.6515(3) -0.0126(3) 0.0723(3) 0.0592(10) Uani 1 1 d . . . . .
H38 H 0.707129 0.002983 0.058042 0.071 Uiso 1 1 calc R . . . .
C39 C 0.6319(3) -0.0725(3) 0.0354(3) 0.0605(11) Uani 1 1 d . . . . .
H39 H 0.673964 -0.097452 -0.003277 0.073 Uiso 1 1 calc R . . . .
C40 C 0.5478(3) -0.0960(3) 0.0566(3) 0.0550(10) Uani 1 1 d . . . . .
C41 C 0.4851(3) -0.0590(2) 0.1140(2) 0.0515(9) Uani 1 1 d . . . . .
H41 H 0.429512 -0.074510 0.126628 0.062 Uiso 1 1 calc R . . . .
C42 C 0.5041(3) 0.0018(2) 0.1535(2) 0.0463(8) Uani 1 1 d . . . . .
C43 C 0.5894(3) 0.0259(2) 0.1311(2) 0.0510(9) Uani 1 1 d . . . . .
C44 C 0.2384(3) -0.0245(3) 0.2848(3) 0.0537(9) Uani 1 1 d . . . . .
Co1 Co 0.31805(4) 0.61602(3) 0.23301(4) 0.04367(16) Uani 1 1 d . . . . .
N6 N 0.3048(2) 0.69738(19) 0.3197(2) 0.0474(7) Uani 1 1 d . . . . .
N5 N 0.4463(2) 0.6486(2) 0.21400(19) 0.0459(7) Uani 1 1 d . . . . .
N1 N 0.2899(2) 0.71189(19) 0.1484(2) 0.0489(7) Uani 1 1 d . . . . .
N2 N 0.1864(2) 0.6042(2) 0.2414(2) 0.0515(8) Uani 1 1 d . . . . .
N3 N 0.3569(2) 0.53043(18) 0.14805(19) 0.0464(7) Uani 1 1 d . . . . .
N4 N 0.3292(2) 0.5119(2) 0.3102(2) 0.0495(7) Uani 1 1 d . . . . .
C45 C 0.2348(3) 0.7164(3) 0.3764(3) 0.0537(9) Uani 1 1 d . . . . .
H45 H 0.186476 0.688690 0.383694 0.064 Uiso 1 1 calc R . . . .
C46 C 0.2322(3) 0.7772(3) 0.4254(3) 0.0577(10) Uani 1 1 d . . . . .
H46 H 0.183613 0.787383 0.466380 0.069 Uiso 1 1 calc R . . . .
C47 C 0.2997(3) 0.8208(2) 0.4134(2) 0.0528(9) Uani 1 1 d . . . . .
H47 H 0.297328 0.862090 0.444684 0.063 Uiso 1 1 calc R . . . .
C48 C 0.3747(3) 0.8033(2) 0.3524(2) 0.0482(9) Uani 1 1 d . . . . .
C49 C 0.4492(3) 0.8466(2) 0.3339(3) 0.0532(9) Uani 1 1 d . . . . .
H49 H 0.449297 0.890264 0.361379 0.064 Uiso 1 1 calc R . . . .
C50 C 0.5201(3) 0.8249(3) 0.2766(3) 0.0554(10) Uani 1 1 d . . . . .
H50 H 0.567652 0.854465 0.264660 0.067 Uiso 1 1 calc R . . . .
C51 C 0.5222(3) 0.7571(2) 0.2344(3) 0.0498(9) Uani 1 1 d . . . . .
C52 C 0.5954(3) 0.7295(3) 0.1769(3) 0.0590(10) Uani 1 1 d . . . . .
H52 H 0.644527 0.757006 0.162745 0.071 Uiso 1 1 calc R . . . .
C53 C 0.5930(3) 0.6622(3) 0.1425(3) 0.0619(11) Uani 1 1 d . . . . .
H53 H 0.641028 0.642565 0.105728 0.074 Uiso 1 1 calc R . . . .
C54 C 0.5180(3) 0.6231(3) 0.1628(3) 0.0552(10) Uani 1 1 d . . . . .
H54 H 0.517817 0.576779 0.139388 0.066 Uiso 1 1 calc R . . . .
C55 C 0.4495(3) 0.7144(2) 0.2505(2) 0.0436(8) Uani 1 1 d . . . . .
C56 C 0.3737(3) 0.7392(2) 0.3086(2) 0.0438(8) Uani 1 1 d . . . . .
C57 C 0.1372(3) 0.5486(3) 0.2848(3) 0.0665(12) Uani 1 1 d . . . . .
H57 H 0.159534 0.510930 0.319493 0.080 Uiso 1 1 calc R . . . .
C58 C 0.0537(4) 0.5451(4) 0.2801(3) 0.0780(15) Uani 1 1 d . . . . .
H58 H 0.021630 0.504545 0.310223 0.094 Uiso 1 1 calc R . . . .
C59 C 0.0183(3) 0.6009(4) 0.2315(4) 0.0766(15) Uani 1 1 d . . . . .
H59 H -0.037921 0.598870 0.228618 0.092 Uiso 1 1 calc R . . . .
C60 C 0.0681(3) 0.6617(3) 0.1857(3) 0.0630(11) Uani 1 1 d . . . . .
C61 C 0.0373(4) 0.7233(4) 0.1323(4) 0.0757(15) Uani 1 1 d . . . . .
H61 H -0.018773 0.724773 0.127731 0.091 Uiso 1 1 calc R . . . .
C62 C 0.0883(4) 0.7786(4) 0.0891(3) 0.0738(14) Uani 1 1 d . . . . .
H62 H 0.066457 0.818217 0.055847 0.089 Uiso 1 1 calc R . . . .
C63 C 0.1753(3) 0.7783(3) 0.0926(3) 0.0605(11) Uani 1 1 d . . . . .
C64 C 0.2314(4) 0.8342(3) 0.0493(3) 0.0742(15) Uani 1 1 d . . . . .
H64 H 0.211893 0.876331 0.017095 0.089 Uiso 1 1 calc R . . . .
C65 C 0.3139(4) 0.8274(3) 0.0538(3) 0.0710(14) Uani 1 1 d . . . . .
H65 H 0.351601 0.864012 0.023895 0.085 Uiso 1 1 calc R . . . .
C66 C 0.3421(3) 0.7645(3) 0.1041(3) 0.0587(10) Uani 1 1 d . . . . .
H66 H 0.399110 0.759651 0.106493 0.070 Uiso 1 1 calc R . . . .
C67 C 0.2076(3) 0.7181(2) 0.1440(2) 0.0497(9) Uani 1 1 d . . . . .
C68 C 0.1529(3) 0.6596(3) 0.1915(2) 0.0514(9) Uani 1 1 d . . . . .
C69 C 0.3637(3) 0.5393(3) 0.0693(2) 0.0551(10) Uani 1 1 d . . . . .
H69 H 0.347404 0.588451 0.045263 0.066 Uiso 1 1 calc R . . . .
C70 C 0.3945(4) 0.4776(3) 0.0210(3) 0.0640(12) Uani 1 1 d . . . . .
H70 H 0.398023 0.485636 -0.034143 0.077 Uiso 1 1 calc R . . . .
C71 C 0.4192(4) 0.4056(3) 0.0550(3) 0.0629(11) Uani 1 1 d . . . . .
H71 H 0.440547 0.364404 0.022973 0.076 Uiso 1 1 calc R . . . .
C72 C 0.4126(3) 0.3934(2) 0.1380(3) 0.0569(10) Uani 1 1 d . . . . .
C73 C 0.4363(4) 0.3192(3) 0.1802(3) 0.0664(12) Uani 1 1 d . . . . .
H73 H 0.462280 0.276903 0.151150 0.080 Uiso 1 1 calc R . . . .
C74 C 0.4210(4) 0.3108(3) 0.2616(3) 0.0671(13) Uani 1 1 d . . . . .
H74 H 0.436348 0.262216 0.287490 0.081 Uiso 1 1 calc R . . . .
C75 C 0.3825(3) 0.3734(3) 0.3086(3) 0.0571(10) Uani 1 1 d . . . . .
C76 C 0.3577(4) 0.3659(3) 0.3937(3) 0.0690(13) Uani 1 1 d . . . . .
H76 H 0.366841 0.317065 0.422371 0.083 Uiso 1 1 calc R . . . .
C77 C 0.3209(4) 0.4288(3) 0.4341(3) 0.0667(12) Uani 1 1 d . . . . .
H77 H 0.304418 0.423375 0.490295 0.080 Uiso 1 1 calc R . . . .
C78 C 0.3078(3) 0.5025(3) 0.3903(3) 0.0573(10) Uani 1 1 d . . . . .
H78 H 0.283352 0.545870 0.418326 0.069 Uiso 1 1 calc R . . . .
C79 C 0.3646(3) 0.4480(2) 0.2696(2) 0.0480(8) Uani 1 1 d . . . . .
C80 C 0.3786(3) 0.4580(2) 0.1828(2) 0.0484(8) Uani 1 1 d . . . . .
O9 O 0.0704(3) 1.1272(2) 1.0289(2) 0.0672(9) Uani 1 1 d . . . . .
N32 N 0.0352(3) 1.1948(3) 1.1376(2) 0.0636(10) Uani 1 1 d . . . . .
C81 C 0.0362(4) 1.2051(4) 1.2196(4) 0.0846(18) Uani 1 1 d . . . . .
H81A H 0.072554 1.246420 1.218817 0.127 Uiso 1 1 calc GR . . . .
H81B H 0.057652 1.156403 1.244730 0.127 Uiso 1 1 calc GR . . . .
H81C H -0.020796 1.219498 1.249713 0.127 Uiso 1 1 calc GR . . . .
C82 C -0.0148(4) 1.2542(3) 1.0975(4) 0.0771(15) Uani 1 1 d . . . . .
H82A H -0.061429 1.230418 1.087124 0.116 Uiso 1 1 calc GR . . . .
H82B H 0.020845 1.275601 1.047307 0.116 Uiso 1 1 calc GR . . . .
H82C H -0.036830 1.296115 1.131440 0.116 Uiso 1 1 calc GR . . . .
C83 C 0.0766(3) 1.1336(3) 1.0988(3) 0.0608(11) Uani 1 1 d . . . . .
C84 C 0.1309(4) 1.0737(3) 1.1391(4) 0.0765(14) Uani 1 1 d . . . . .
H84A H 0.096431 1.050559 1.189009 0.115 Uiso 1 1 calc GR . . . .
H84B H 0.176228 1.099317 1.149853 0.115 Uiso 1 1 calc GR . . . .
H84C H 0.154954 1.032889 1.104301 0.115 Uiso 1 1 calc GR . . . .
O11 O 0.7805(4) -0.3563(3) 0.0052(3) 0.1098(16) Uani 1 1 d . . . . .
N31 N 0.8418(5) -0.4753(5) 0.0353(5) 0.133(3) Uani 1 1 d . . . . .
C90 C 0.8794(9) -0.5531(6) 0.0154(9) 0.180(6) Uani 1 1 d . . . . .
H90A H 0.893754 -0.582705 0.062074 0.271 Uiso 1 1 calc GR . . . .
H90B H 0.930308 -0.547998 -0.027567 0.271 Uiso 1 1 calc GR . . . .
H90C H 0.839297 -0.580531 -0.001494 0.271 Uiso 1 1 calc GR . . . .
C91 C 0.8178(8) -0.4561(9) 0.1233(6) 0.160(5) Uani 1 1 d . . . . .
H91A H 0.758258 -0.463355 0.146534 0.240 Uiso 1 1 calc GR . . . .
H91B H 0.828342 -0.402034 0.125193 0.240 Uiso 1 1 calc GR . . . .
H91C H 0.851694 -0.490919 0.153400 0.240 Uiso 1 1 calc GR . . . .
C92 C 0.8206(6) -0.4217(5) -0.0160(6) 0.108(2) Uani 1 1 d . . . . .
C94 C 0.8414(6) -0.4372(6) -0.1024(5) 0.113(3) Uani 1 1 d . . . . .
H94A H 0.833058 -0.388596 -0.135253 0.170 Uiso 1 1 calc GR . . . .
H94B H 0.804731 -0.475185 -0.109110 0.170 Uiso 1 1 calc GR . . . .
H94C H 0.900021 -0.457873 -0.118494 0.170 Uiso 1 1 calc GR . . . .
O12 O 0.1475(3) 0.3963(2) 0.5863(3) 0.0969(14) Uani 1 1 d . . . . .
H12A H 0.136140 0.404669 0.540021 0.116 Uiso 1 1 d R . . . .
H12B H 0.156260 0.441139 0.599701 0.116 Uiso 1 1 d R . . . .
O15 O 0.8225(8) -0.2386(6) 0.0811(5) 0.117(4) Uani 0.5 1 d . . P . .
H15A H 0.851796 -0.204960 0.046126 0.141 Uiso 0.5 1 d R . P . .
H15B H 0.806646 -0.272520 0.056136 0.141 Uiso 0.5 1 d R . P . .
O16 O 0.6688(3) -0.2351(3) -0.0551(2) 0.0828(11) Uani 1 1 d . . . . .
H16A H 0.694754 -0.222155 -0.104355 0.124 Uiso 1 1 d G . . . .
H16B H 0.707363 -0.260090 -0.033733 0.124 Uiso 1 1 d G . . . .
C96 C 0.0211(6) 0.6960(7) 0.5844(5) 0.140(4) Uani 1 1 d . . . . .
H96A H -0.028363 0.671990 0.618406 0.209 Uiso 0.5 1 calc GR . P A 1
H96B H 0.019899 0.749903 0.595925 0.209 Uiso 0.5 1 calc GR . P A 1
H96C H 0.071920 0.666843 0.594487 0.209 Uiso 0.5 1 calc GR . P A 1
H96D H 0.072766 0.704742 0.598392 0.209 Uiso 0.5 1 calc GR . P B 2
H96E H 0.024176 0.642550 0.570999 0.209 Uiso 0.5 1 calc GR . P B 2
H96F H -0.026920 0.704299 0.629431 0.209 Uiso 0.5 1 calc GR . P B 2
C97 C -0.0200(5) 0.8409(5) 0.5058(5) 0.105(2) Uani 1 1 d . . . . .
H97A H 0.022387 0.878739 0.486287 0.157 Uiso 0.5 1 calc GR . P C 1
H97B H -0.024109 0.824650 0.562029 0.157 Uiso 0.5 1 calc GR . P C 1
H97C H -0.074355 0.864659 0.498950 0.157 Uiso 0.5 1 calc GR . P C 1
H97D H -0.071307 0.847752 0.486881 0.157 Uiso 0.5 1 calc GR . P D 2
H97E H 0.023541 0.870244 0.468519 0.157 Uiso 0.5 1 calc GR . P D 2
H97F H -0.031401 0.859885 0.557973 0.157 Uiso 0.5 1 calc GR . P D 2
C99 C 0.0122(4) 0.7777(4) 0.3717(3) 0.0795(15) Uani 1 1 d . . . . .
H99A H -0.041763 0.768949 0.362319 0.119 Uiso 0.5 1 calc GR . P E 1
H99B H 0.055169 0.738687 0.347544 0.119 Uiso 0.5 1 calc GR . P E 1
H99C H 0.028024 0.829796 0.348261 0.119 Uiso 0.5 1 calc GR . P E 1
H99D H 0.062467 0.806388 0.351005 0.119 Uiso 0.5 1 calc GR . P F 2
H99E H -0.037486 0.814484 0.381738 0.119 Uiso 0.5 1 calc GR . P F 2
H99F H 0.007780 0.743454 0.332961 0.119 Uiso 0.5 1 calc GR . P F 2
O18 O 0.0527(16) 0.6514(13) 0.4576(18) 0.111(7) Uani 0.5 1 d . . P G 1
N34 N 0.0049(6) 0.7708(6) 0.4597(8) 0.054(2) Uani 0.5 1 d . . P G 1
C95 C 0.0208(8) 0.6949(7) 0.4937(8) 0.065(3) Uani 0.5 1 d . . P G 1
O17 O 0.0282(16) 0.6351(12) 0.4475(14) 0.110(6) Uani 0.5 1 d . . P G 2
N33 N 0.0103(9) 0.7538(14) 0.5120(11) 0.111(5) Uani 0.5 1 d . . P G 2
C98 C 0.0182(11) 0.7299(17) 0.4472(12) 0.093(4) Uani 0.5 1 d . . P G 2
O13 O 0.118(2) 0.4059(18) 0.4398(18) 0.223(12) Uani 0.4 1 d . U P H 1
H13A H 0.074159 0.376226 0.446280 0.335 Uiso 0.4 1 d R . P H 1
H13B H 0.157479 0.376376 0.409090 0.335 Uiso 0.4 1 d R . P H 1
O14 O 0.0571(10) 0.4708(8) 0.4798(9) 0.170(5) Uani 0.6 1 d . . P I 2
H14A H 0.052076 0.519374 0.490108 0.254 Uiso 0.6 1 d R . P I 2
H14B H 0.006276 0.455664 0.494948 0.254 Uiso 0.6 1 d R . P I 2

loop_
_atom_site_aniso_label
_atom_site_aniso_U_11
_atom_site_aniso_U_22
_atom_site_aniso_U_33
_atom_site_aniso_U_23
_atom_site_aniso_U_13
_atom_site_aniso_U_12
Co3 0.0446(3) 0.0312(3) 0.0407(3) -0.0113(2) -0.0082(2) 0.0007(2)
O1 0.0557(15) 0.0400(13) 0.0426(13) -0.0128(10) -0.0113(11) 0.0045(11)
O2 0.077(2) 0.0494(16) 0.0508(15) -0.0210(13) -0.0119(14) 0.0147(15)
O3 0.0540(15) 0.0331(12) 0.0436(13) -0.0106(10) -0.0078(11) -0.0036(10)
O4 0.0595(17) 0.0454(15) 0.0609(17) -0.0242(13) -0.0022(14) 0.0001(13)
N13 0.0421(15) 0.0325(14) 0.0480(16) -0.0091(12) -0.0114(13) 0.0003(11)
N15 0.0507(18) 0.0354(15) 0.0471(16) -0.0092(12) -0.0120(14) 0.0028(13)
N16 0.066(2) 0.0464(18) 0.0440(16) -0.0086(14) -0.0114(15) 0.0132(15)
N17 0.073(2) 0.0411(17) 0.0505(18) -0.0102(14) -0.0140(17) 0.0125(16)
N18 0.0595(19) 0.0313(14) 0.0492(17) -0.0053(12) -0.0144(15) 0.0061(13)
N14 0.0466(16) 0.0355(14) 0.0425(15) -0.0128(12) -0.0036(13) 0.0020(12)
N11 0.0413(15) 0.0322(14) 0.0466(15) -0.0109(12) -0.0117(13) -0.0003(11)
N22 0.0485(17) 0.0401(16) 0.0490(16) -0.0164(13) -0.0071(14) -0.0039(13)
N21 0.053(2) 0.0510(19) 0.064(2) -0.0197(16) -0.0003(17) -0.0141(15)
N20 0.055(2) 0.061(2) 0.068(2) -0.0154(18) -0.0023(18) -0.0149(17)
N19 0.0493(19) 0.061(2) 0.0518(18) -0.0133(16) -0.0020(15) -0.0094(16)
N12 0.0487(18) 0.0391(16) 0.0488(16) -0.0141(13) -0.0047(14) -0.0007(13)
C0AA 0.0481(19) 0.0323(16) 0.0412(17) -0.0075(13) -0.0121(15) -0.0002(14)
C1 0.0441(18) 0.0330(16) 0.0406(17) -0.0073(13) -0.0087(14) 0.0016(13)
C2 0.047(2) 0.0440(19) 0.0480(19) -0.0106(15) -0.0132(16) -0.0038(16)
C3 0.058(2) 0.050(2) 0.0436(19) -0.0072(16) -0.0149(17) 0.0028(18)
C4 0.059(2) 0.046(2) 0.057(2) -0.0062(17) -0.0185(19) 0.0073(18)
C5 0.056(2) 0.045(2) 0.062(2) -0.0088(18) -0.011(2) 0.0141(18)
C6 0.060(2) 0.0406(19) 0.056(2) -0.0185(17) -0.0074(19) 0.0132(17)
C7 0.053(2) 0.0423(19) 0.051(2) -0.0152(16) -0.0068(17) 0.0026(16)
C8 0.0439(19) 0.0356(17) 0.0469(19) -0.0085(14) -0.0083(15) 0.0029(14)
C9 0.0421(18) 0.0348(17) 0.0478(18) -0.0076(14) -0.0100(15) 0.0004(14)
C10 0.050(2) 0.0389(18) 0.051(2) -0.0068(15) -0.0145(17) 0.0048(15)
C11 0.049(2) 0.0344(17) 0.0428(18) -0.0098(14) -0.0078(15) 0.0033(14)
C12 0.0451(19) 0.0337(17) 0.0480(19) -0.0048(14) -0.0146(16) -0.0020(14)
C14 0.054(2) 0.0350(17) 0.054(2) -0.0078(15) -0.0080(17) -0.0056(15)
C15 0.052(2) 0.043(2) 0.059(2) -0.0052(17) -0.0090(18) -0.0093(16)
C16 0.048(2) 0.050(2) 0.050(2) -0.0057(17) 0.0003(17) -0.0036(17)
C17 0.052(2) 0.045(2) 0.050(2) -0.0088(16) -0.0049(17) 0.0033(16)
C18 0.052(2) 0.0356(17) 0.0421(18) -0.0098(14) -0.0096(16) 0.0038(15)
C19 0.0441(19) 0.0322(16) 0.0471(18) -0.0088(14) -0.0087(15) 0.0020(14)
C20 0.0425(18) 0.0319(15) 0.0387(16) -0.0057(13) -0.0087(14) 0.0032(13)
C21 0.050(2) 0.0385(18) 0.0453(19) -0.0065(15) -0.0075(16) -0.0022(15)
C22 0.047(2) 0.0390(18) 0.055(2) -0.0161(16) -0.0052(17) -0.0013(15)
Co2 0.0486(4) 0.0346(3) 0.0587(4) -0.0069(3) -0.0100(3) -0.0018(2)
O5 0.0635(18) 0.0349(13) 0.0652(17) -0.0087(12) -0.0155(14) 0.0009(12)
O6 0.081(3) 0.075(2) 0.087(2) -0.036(2) 0.001(2) 0.000(2)
O7 0.0499(15) 0.0385(13) 0.0616(16) -0.0108(12) -0.0103(13) -0.0036(11)
O8 0.074(2) 0.066(2) 0.070(2) -0.0282(16) -0.0083(17) -0.0152(17)
N10 0.0462(17) 0.0341(15) 0.072(2) -0.0066(14) -0.0095(16) 0.0003(13)
N26 0.059(2) 0.0371(16) 0.072(2) -0.0059(15) -0.0074(18) 0.0043(15)
N25 0.059(2) 0.049(2) 0.096(3) 0.001(2) -0.022(2) 0.0076(17)
N24 0.071(3) 0.064(3) 0.083(3) 0.007(2) -0.025(2) 0.002(2)
N23 0.061(2) 0.060(2) 0.072(2) 0.0057(18) -0.022(2) -0.0034(18)
N9 0.0516(19) 0.0472(18) 0.065(2) -0.0020(16) -0.0133(16) -0.0010(15)
N7 0.0469(17) 0.0385(16) 0.0623(19) -0.0043(14) -0.0161(15) -0.0049(13)
N30 0.055(2) 0.0494(18) 0.0596(19) -0.0070(15) -0.0156(16) -0.0114(15)
N29 0.056(2) 0.058(2) 0.078(3) -0.0045(19) -0.018(2) -0.0160(18)
N28 0.052(2) 0.063(2) 0.094(3) -0.005(2) -0.012(2) -0.0120(18)
N27 0.052(2) 0.058(2) 0.085(3) -0.007(2) -0.0052(19) -0.0091(17)
N8 0.0502(19) 0.0459(18) 0.067(2) -0.0082(16) -0.0081(16) -0.0068(15)
C23 0.048(2) 0.0370(18) 0.061(2) -0.0022(16) -0.0081(18) -0.0054(15)
C24 0.051(2) 0.0362(18) 0.064(2) -0.0075(17) -0.0098(19) -0.0055(16)
C25 0.073(3) 0.0354(19) 0.071(3) -0.0019(18) -0.018(2) 0.0004(19)
C26 0.076(3) 0.052(2) 0.071(3) 0.005(2) -0.022(2) -0.012(2)
C27 0.070(3) 0.071(3) 0.064(3) -0.003(2) -0.015(2) -0.016(2)
C28 0.065(3) 0.086(4) 0.066(3) -0.016(3) -0.002(2) -0.020(3)
C29 0.054(3) 0.060(3) 0.080(3) -0.021(2) 0.003(2) -0.011(2)
C30 0.053(2) 0.055(2) 0.068(3) -0.014(2) -0.003(2) -0.0057(19)
C31 0.048(2) 0.048(2) 0.064(2) -0.0061(18) -0.0047(19) -0.0124(17)
C32 0.057(2) 0.060(3) 0.063(3) -0.004(2) -0.007(2) -0.020(2)
C33 0.051(2) 0.044(2) 0.074(3) -0.0052(19) -0.014(2) 0.0003(17)
C34 0.047(2) 0.0395(18) 0.052(2) -0.0008(15) -0.0124(16) -0.0066(15)
C35 0.057(2) 0.0332(17) 0.050(2) -0.0048(15) -0.0131(17) -0.0041(15)
C36 0.054(2) 0.041(2) 0.070(3) -0.0113(18) -0.016(2) -0.0079(17)
C37 0.052(2) 0.046(2) 0.066(3) -0.0053(18) -0.013(2) -0.0106(17)
C38 0.054(2) 0.057(2) 0.062(2) -0.003(2) -0.006(2) -0.0094(19)
C39 0.062(3) 0.057(3) 0.057(2) -0.012(2) -0.001(2) -0.009(2)
C40 0.067(3) 0.051(2) 0.048(2) -0.0094(17) -0.0112(19) -0.012(2)
C41 0.058(2) 0.047(2) 0.050(2) -0.0048(17) -0.0111(18) -0.0110(18)
C42 0.053(2) 0.0396(18) 0.0469(19) -0.0010(15) -0.0140(17) -0.0062(16)
C43 0.058(2) 0.043(2) 0.051(2) -0.0027(16) -0.0104(18) -0.0091(17)
C44 0.051(2) 0.048(2) 0.064(2) -0.0006(18) -0.0176(19) -0.0072(17)
Co1 0.0522(4) 0.0362(3) 0.0432(3) -0.0063(2) -0.0121(3) -0.0028(2)
N6 0.0512(18) 0.0413(16) 0.0492(17) -0.0125(13) -0.0100(14) 0.0017(13)
N5 0.0492(18) 0.0456(17) 0.0425(15) -0.0108(13) -0.0096(14) 0.0011(13)
N1 0.063(2) 0.0366(15) 0.0488(17) -0.0031(13) -0.0184(15) -0.0009(14)
N2 0.0525(19) 0.0519(19) 0.0501(17) -0.0064(14) -0.0099(15) -0.0087(15)
N3 0.060(2) 0.0336(15) 0.0480(16) -0.0048(12) -0.0172(15) -0.0032(13)
N4 0.062(2) 0.0401(16) 0.0469(17) -0.0013(13) -0.0155(15) -0.0035(14)
C45 0.051(2) 0.053(2) 0.053(2) -0.0134(18) -0.0034(18) -0.0045(18)
C46 0.061(3) 0.062(3) 0.048(2) -0.0187(19) -0.0068(19) 0.002(2)
C47 0.065(3) 0.046(2) 0.045(2) -0.0152(16) -0.0087(18) 0.0060(18)
C48 0.060(2) 0.0355(18) 0.051(2) -0.0072(15) -0.0189(18) 0.0022(16)
C49 0.067(3) 0.0402(19) 0.055(2) -0.0098(17) -0.017(2) -0.0037(18)
C50 0.058(2) 0.046(2) 0.065(2) -0.0067(18) -0.017(2) -0.0103(18)
C51 0.049(2) 0.048(2) 0.053(2) -0.0049(17) -0.0141(17) 0.0003(16)
C52 0.058(3) 0.064(3) 0.052(2) -0.0056(19) -0.0045(19) -0.008(2)
C53 0.055(2) 0.071(3) 0.056(2) -0.018(2) -0.004(2) 0.002(2)
C54 0.058(2) 0.057(2) 0.050(2) -0.0157(18) -0.0108(19) 0.0065(19)
C55 0.053(2) 0.0369(17) 0.0406(17) -0.0036(14) -0.0129(16) 0.0009(15)
C56 0.054(2) 0.0338(17) 0.0455(18) -0.0073(14) -0.0160(16) -0.0003(15)
C57 0.067(3) 0.073(3) 0.058(2) -0.004(2) -0.008(2) -0.022(2)
C58 0.069(3) 0.096(4) 0.069(3) -0.010(3) -0.006(3) -0.034(3)
C59 0.050(3) 0.105(4) 0.079(3) -0.029(3) -0.011(2) -0.010(3)
C60 0.050(2) 0.079(3) 0.061(3) -0.024(2) -0.010(2) 0.001(2)
C61 0.056(3) 0.092(4) 0.082(3) -0.028(3) -0.022(3) 0.018(3)
C62 0.071(3) 0.077(3) 0.074(3) -0.018(3) -0.026(3) 0.026(3)
C63 0.071(3) 0.054(2) 0.058(2) -0.017(2) -0.022(2) 0.015(2)
C64 0.107(4) 0.048(2) 0.072(3) -0.002(2) -0.038(3) 0.009(3)
C65 0.100(4) 0.049(2) 0.069(3) 0.009(2) -0.034(3) -0.014(2)
C66 0.075(3) 0.045(2) 0.058(2) 0.0047(18) -0.023(2) -0.010(2)
C67 0.057(2) 0.044(2) 0.050(2) -0.0113(16) -0.0160(18) 0.0051(17)
C68 0.053(2) 0.053(2) 0.050(2) -0.0164(17) -0.0138(18) 0.0036(18)
C69 0.077(3) 0.045(2) 0.0423(19) -0.0050(16) -0.0127(19) -0.0043(19)
C70 0.091(4) 0.053(2) 0.049(2) -0.0142(19) -0.016(2) -0.004(2)
C71 0.079(3) 0.052(2) 0.059(2) -0.021(2) -0.012(2) -0.003(2)
C72 0.070(3) 0.0372(19) 0.067(3) -0.0106(18) -0.021(2) -0.0072(18)
C73 0.079(3) 0.036(2) 0.087(3) -0.012(2) -0.025(3) -0.002(2)
C74 0.085(3) 0.037(2) 0.085(3) -0.001(2) -0.035(3) -0.006(2)
C75 0.066(3) 0.044(2) 0.067(3) 0.0040(18) -0.028(2) -0.0125(19)
C76 0.083(3) 0.058(3) 0.070(3) 0.021(2) -0.032(3) -0.023(2)
C77 0.075(3) 0.072(3) 0.053(2) 0.012(2) -0.020(2) -0.013(2)
C78 0.062(3) 0.063(3) 0.047(2) -0.0030(18) -0.0124(19) -0.009(2)
C79 0.057(2) 0.0374(18) 0.052(2) 0.0013(15) -0.0201(18) -0.0092(16)
C80 0.059(2) 0.0348(18) 0.055(2) -0.0057(15) -0.0183(18) -0.0069(16)
O9 0.086(2) 0.0530(17) 0.0600(18) -0.0207(14) -0.0098(16) 0.0056(16)
N32 0.062(2) 0.064(2) 0.067(2) -0.0300(19) -0.0088(19) -0.0030(18)
C81 0.079(4) 0.110(5) 0.073(3) -0.041(3) -0.015(3) -0.013(3)
C82 0.078(4) 0.059(3) 0.095(4) -0.027(3) -0.018(3) 0.009(3)
C83 0.064(3) 0.057(3) 0.061(3) -0.013(2) -0.010(2) -0.012(2)
C84 0.077(4) 0.068(3) 0.083(3) -0.010(3) -0.022(3) 0.005(3)
O11 0.115(4) 0.096(4) 0.107(4) -0.016(3) -0.011(3) 0.012(3)
N31 0.116(6) 0.131(6) 0.146(6) 0.028(5) -0.048(5) 0.002(5)
C90 0.167(11) 0.102(7) 0.226(14) 0.041(8) -0.017(10) 0.045(7)
C91 0.154(10) 0.230(14) 0.093(6) 0.029(7) -0.046(6) -0.017(9)
C92 0.095(5) 0.091(5) 0.126(6) 0.001(5) -0.016(5) -0.003(4)
C94 0.127(7) 0.119(6) 0.086(5) -0.011(4) -0.017(4) 0.005(5)
O12 0.130(4) 0.062(2) 0.093(3) -0.029(2) -0.008(3) -0.009(2)
O15 0.164(10) 0.096(7) 0.074(5) -0.032(5) 0.033(6) -0.055(7)
O16 0.099(3) 0.073(2) 0.073(2) -0.0157(19) -0.016(2) 0.006(2)
C96 0.100(6) 0.214(11) 0.079(4) 0.035(6) -0.013(4) 0.025(6)
C97 0.080(4) 0.092(5) 0.134(6) -0.037(4) 0.005(4) -0.018(4)
C99 0.082(4) 0.090(4) 0.071(3) -0.009(3) -0.024(3) -0.017(3)
O18 0.094(9) 0.065(9) 0.161(16) -0.034(8) 0.012(9) -0.024(6)
N34 0.059(5) 0.045(5) 0.060(6) -0.018(4) -0.013(4) 0.003(4)
C95 0.083(7) 0.049(5) 0.046(5) 0.002(5) 0.004(5) 0.016(5)
O17 0.15(2) 0.060(9) 0.104(8) -0.019(7) -0.003(11) 0.003(9)
N33 0.071(7) 0.160(18) 0.100(11) -0.018(11) -0.015(7) -0.013(8)
C98 0.071(9) 0.109(14) 0.092(12) -0.011(14) -0.006(8) -0.011(10)
O13 0.23(2) 0.202(18) 0.228(18) -0.034(15) -0.043(15) -0.010(15)
O14 0.180(14) 0.106(8) 0.201(13) -0.003(8) -0.016(10) -0.007(8)

loop_
_atom_type_symbol
_atom_type_description
_atom_type_scat_dispersion_real
_atom_type_scat_dispersion_imag
_atom_type_scat_source
C C 0.0181 0.0091 'International Tables Vol C Tables 4.2.6.8 and 6.1.1.4'
H H 0.0000 0.0000 'International Tables Vol C Tables 4.2.6.8 and 6.1.1.4'
Co Co -2.3653 3.6143 'International Tables Vol C Tables 4.2.6.8 and 6.1.1.4'
N N 0.0311 0.0180 'International Tables Vol C Tables 4.2.6.8 and 6.1.1.4'
O O 0.0492 0.0322 'International Tables Vol C Tables 4.2.6.8 and 6.1.1.4'

loop_
_geom_angle_atom_site_label_1
_geom_angle_atom_site_label_2
_geom_angle_atom_site_label_3
_geom_angle
_geom_angle_site_symmetry_1
_geom_angle_site_symmetry_3
_geom_angle_publ_flag
O1 Co3 O3 89.23(12) . . ?
O1 Co3 N11 94.99(12) . . ?
N13 Co3 O1 84.79(12) . . ?
N13 Co3 O3 93.34(12) . . ?
N13 Co3 N14 80.42(12) . . ?
N13 Co3 N11 178.45(14) . . ?
N14 Co3 O1 165.17(12) . . ?
N14 Co3 O3 92.79(13) . . ?
N14 Co3 N11 99.82(13) . . ?
N11 Co3 O3 85.12(12) . . ?
N12 Co3 O1 91.24(14) . . ?
N12 Co3 O3 165.95(12) . . ?
N12 Co3 N13 100.69(13) . . ?
N12 Co3 N14 90.34(15) . . ?
N12 Co3 N11 80.85(13) . . ?
C2 O1 Co3 111.0(2) . . ?
C7 O2 H2 109.5 . . ?
C0AA O3 Co3 110.0(2) . . ?
C18 O4 H4 109.5 . . ?
N15 N13 Co3 120.8(2) . . ?
N15 N13 C1 125.3(3) . . ?
C1 N13 Co3 113.9(2) . . ?
N13 N15 C11 107.0(3) . . ?
C11 N16 N17 104.2(3) . . ?
N18 N17 N16 110.0(3) . . ?
N17 N18 N14 107.8(3) . . ?
N18 N14 Co3 141.2(2) . . ?
C11 N14 Co3 111.7(2) . . ?
C11 N14 N18 106.5(3) . . ?
N22 N11 Co3 120.8(3) . . ?
N22 N11 C12 126.0(3) . . ?
C12 N11 Co3 113.2(2) . . ?
N11 N22 C22 107.6(3) . . ?
C22 N21 N20 104.6(3) . . ?
N19 N20 N21 110.4(3) . . ?
N20 N19 N12 107.6(3) . . ?
N19 N12 Co3 142.2(3) . . ?
N19 N12 C22 106.4(3) . . ?
C22 N12 Co3 111.2(3) . . ?
O3 C0AA C12 121.1(3) . . ?
O3 C0AA C14 119.6(3) . . ?
C12 C0AA C14 119.2(3) . . ?
N13 C1 C2 110.4(3) . . ?
N13 C1 C9 128.4(3) . . ?
C2 C1 C9 121.2(3) . . ?
O1 C2 C1 119.9(3) . . ?
O1 C2 C3 120.7(3) . . ?
C3 C2 C1 119.5(3) . . ?
C2 C3 H3 120.2 . . ?
C4 C3 C2 119.7(4) . . ?
C4 C3 H3 120.2 . . ?
C3 C4 H4A 118.4 . . ?
C3 C4 C10 123.2(4) . . ?
C10 C4 H4A 118.4 . . ?
C6 C5 H5 119.3 . . ?
C6 C5 C10 121.5(4) . . ?
C10 C5 H5 119.3 . . ?
C5 C6 H6 120.0 . . ?
C5 C6 C7 119.9(3) . . ?
C7 C6 H6 120.0 . . ?
O2 C7 C6 122.2(3) . . ?
O2 C7 C8 117.3(4) . . ?
C8 C7 C6 120.4(4) . . ?
C7 C8 H8 119.9 . . ?
C7 C8 C9 120.2(4) . . ?
C9 C8 H8 119.9 . . ?
C8 C9 C1 123.9(3) . . ?
C8 C9 C10 119.0(3) . . ?
C10 C9 C1 117.0(3) . . ?
C5 C10 C4 121.8(4) . . ?
C5 C10 C9 118.8(4) . . ?
C9 C10 C4 119.4(3) . . ?
N16 C11 N15 128.7(3) . . ?
N16 C11 N14 111.5(3) . . ?
N14 C11 N15 119.9(3) . . ?
N11 C12 C0AA 110.4(3) . . ?
N11 C12 C20 127.3(3) . . ?
C0AA C12 C20 122.2(3) . . ?
C0AA C14 H14 120.7 . . ?
C15 C14 C0AA 118.6(3) . . ?
C15 C14 H14 120.7 . . ?
C14 C15 H15 118.2 . . ?
C14 C15 C21 123.5(4) . . ?
C21 C15 H15 118.2 . . ?
C17 C16 H16 119.2 . . ?
C17 C16 C21 121.5(4) . . ?
C21 C16 H16 119.2 . . ?
C16 C17 H17 120.2 . . ?
C16 C17 C18 119.6(4) . . ?
C18 C17 H17 120.2 . . ?
O4 C18 C17 122.4(3) . . ?
O4 C18 C19 117.0(4) . . ?
C19 C18 C17 120.5(3) . . ?
C18 C19 H19 119.5 . . ?
C18 C19 C20 121.0(4) . . ?
C20 C19 H19 119.5 . . ?
C19 C20 C12 125.3(3) . . ?
C19 C20 C21 118.5(3) . . ?
C21 C20 C12 116.3(3) . . ?
C15 C21 C20 119.8(3) . . ?
C16 C21 C15 121.3(4) . . ?
C16 C21 C20 118.8(3) . . ?
N21 C22 N22 129.5(3) . . ?
N21 C22 N12 111.0(4) . . ?
N12 C22 N22 119.5(3) . . ?
O5 Co2 N10 84.42(14) . . ?
O5 Co2 N9 164.89(15) . . ?
O5 Co2 N7 93.50(14) . . ?
O5 Co2 N8 90.55(15) . . ?
O7 Co2 O5 89.39(13) . . ?
O7 Co2 N10 93.13(14) . . ?
O7 Co2 N9 90.29(15) . . ?
O7 Co2 N7 85.11(13) . . ?
O7 Co2 N8 165.35(14) . . ?
N10 Co2 N9 80.51(16) . . ?
N10 Co2 N7 177.30(15) . . ?
N10 Co2 N8 101.44(16) . . ?
N7 Co2 N9 101.52(16) . . ?
N7 Co2 N8 80.28(15) . . ?
N8 Co2 N9 93.54(16) . . ?
C24 O5 Co2 111.2(3) . . ?
C29 O6 H6A 109.5 . . ?
C35 O7 Co2 110.0(2) . . ?
C40 O8 H8A 109.5 . . ?
N26 N10 Co2 120.5(3) . . ?
N26 N10 C23 125.3(4) . . ?
C23 N10 Co2 114.1(3) . . ?
N10 N26 C33 107.8(4) . . ?
C33 N25 N24 103.5(4) . . ?
N23 N24 N25 110.5(4) . . ?
N9 N23 N24 107.8(4) . . ?
N23 N9 Co2 142.8(3) . . ?
N23 N9 C33 106.5(4) . . ?
C33 N9 Co2 110.7(3) . . ?
N30 N7 Co2 120.8(3) . . ?
N30 N7 C34 125.7(4) . . ?
C34 N7 Co2 113.5(3) . . ?
N7 N30 C44 107.7(3) . . ?
C44 N29 N28 103.2(4) . . ?
N27 N28 N29 111.4(4) . . ?
N28 N27 N8 106.5(4) . . ?
N27 N8 Co2 141.6(3) . . ?
N27 N8 C44 107.0(4) . . ?
C44 N8 Co2 111.3(3) . . ?
N10 C23 C24 109.8(4) . . ?
N10 C23 C31 128.2(4) . . ?
C24 C23 C31 122.0(4) . . ?
O5 C24 C23 120.4(4) . . ?
O5 C24 C25 121.0(4) . . ?
C25 C24 C23 118.6(4) . . ?
C24 C25 H25 119.8 . . ?
C26 C25 C24 120.4(4) . . ?
C26 C25 H25 119.8 . . ?
C25 C26 H26 118.9 . . ?
C25 C26 C32 122.2(5) . . ?
C32 C26 H26 118.9 . . ?
C28 C27 H27 119.4 . . ?
C28 C27 C32 121.3(5) . . ?
C32 C27 H27 119.4 . . ?
C27 C28 H28 119.9 . . ?
C27 C28 C29 120.3(5) . . ?
C29 C28 H28 119.9 . . ?
O6 C29 C28 117.7(5) . . ?
O6 C29 C30 121.5(5) . . ?
C28 C29 C30 120.8(5) . . ?
C29 C30 H30 120.1 . . ?
C29 C30 C31 119.9(5) . . ?
C31 C30 H30 120.1 . . ?
C30 C31 C23 124.6(4) . . ?
C30 C31 C32 119.1(4) . . ?
C32 C31 C23 116.2(4) . . ?
C27 C32 C26 120.7(5) . . ?
C27 C32 C31 118.7(5) . . ?
C31 C32 C26 120.6(4) . . ?
N25 C33 N26 127.7(4) . . ?
N25 C33 N9 111.8(4) . . ?
N9 C33 N26 120.5(4) . . ?
N7 C34 C35 109.6(4) . . ?
N7 C34 C42 128.0(4) . . ?
C35 C34 C42 122.2(4) . . ?
O7 C35 C34 121.8(4) . . ?
O7 C35 C36 118.9(3) . . ?
C34 C35 C36 119.3(4) . . ?
C35 C36 H36 120.8 . . ?
C37 C36 C35 118.5(4) . . ?
C37 C36 H36 120.8 . . ?
C36 C37 H37 118.3 . . ?
C36 C37 C43 123.3(4) . . ?
C43 C37 H37 118.3 . . ?
C39 C38 H38 119.3 . . ?
C39 C38 C43 121.5(4) . . ?
C43 C38 H38 119.3 . . ?
C38 C39 H39 120.3 . . ?
C38 C39 C40 119.4(4) . . ?
C40 C39 H39 120.3 . . ?
O8 C40 C39 121.3(4) . . ?
O8 C40 C41 118.2(4) . . ?
C41 C40 C39 120.5(4) . . ?
C40 C41 H41 119.5 . . ?
C40 C41 C42 121.0(4) . . ?
C42 C41 H41 119.5 . . ?
C41 C42 C34 125.3(4) . . ?
C41 C42 C43 118.2(4) . . ?
C43 C42 C34 116.5(3) . . ?
C37 C43 C42 119.8(4) . . ?
C38 C43 C37 120.8(4) . . ?
C38 C43 C42 119.4(4) . . ?
N29 C44 N30 128.1(4) . . ?
N29 C44 N8 111.9(4) . . ?
N8 C44 N30 120.0(4) . . ?
N6 Co1 N5 77.44(13) . . ?
N6 Co1 N1 89.52(13) . . ?
N6 Co1 N2 99.58(14) . . ?
N6 Co1 N3 168.60(14) . . ?
N1 Co1 N5 91.78(14) . . ?
N2 Co1 N5 169.74(14) . . ?
N2 Co1 N1 78.32(14) . . ?
N3 Co1 N5 92.25(13) . . ?
N3 Co1 N1 95.72(12) . . ?
N3 Co1 N2 91.40(14) . . ?
N4 Co1 N6 97.08(13) . . ?
N4 Co1 N5 97.19(14) . . ?
N4 Co1 N1 169.83(14) . . ?
N4 Co1 N2 92.91(14) . . ?
N4 Co1 N3 79.22(12) . . ?
C45 N6 Co1 127.4(3) . . ?
C45 N6 C56 118.5(3) . . ?
C56 N6 Co1 113.7(3) . . ?
C54 N5 Co1 129.7(3) . . ?
C54 N5 C55 117.1(4) . . ?
C55 N5 Co1 112.2(3) . . ?
C66 N1 Co1 127.8(3) . . ?
C66 N1 C67 119.1(4) . . ?
C67 N1 Co1 113.0(3) . . ?
C57 N2 Co1 128.3(4) . . ?
C57 N2 C68 118.6(4) . . ?
C68 N2 Co1 113.0(3) . . ?
C69 N3 Co1 129.4(3) . . ?
C69 N3 C80 118.4(3) . . ?
C80 N3 Co1 112.2(2) . . ?
C78 N4 Co1 128.4(3) . . ?
C78 N4 C79 118.7(4) . . ?
C79 N4 Co1 112.9(3) . . ?
N6 C45 H45 119.2 . . ?
N6 C45 C46 121.7(4) . . ?
C46 C45 H45 119.2 . . ?
C45 C46 H46 119.8 . . ?
C47 C46 C45 120.3(4) . . ?
C47 C46 H46 119.8 . . ?
C46 C47 H47 120.3 . . ?
C46 C47 C48 119.5(4) . . ?
C48 C47 H47 120.3 . . ?
C47 C48 C49 123.9(4) . . ?
C56 C48 C47 116.8(4) . . ?
C56 C48 C49 119.4(4) . . ?
C48 C49 H49 119.6 . . ?
C50 C49 C48 120.9(4) . . ?
C50 C49 H49 119.6 . . ?
C49 C50 H50 119.7 . . ?
C49 C50 C51 120.7(4) . . ?
C51 C50 H50 119.7 . . ?
C52 C51 C50 123.2(4) . . ?
C55 C51 C50 119.5(4) . . ?
C55 C51 C52 117.3(4) . . ?
C51 C52 H52 120.4 . . ?
C53 C52 C51 119.2(4) . . ?
C53 C52 H52 120.4 . . ?
C52 C53 H53 120.2 . . ?
C52 C53 C54 119.5(4) . . ?
C54 C53 H53 120.2 . . ?
N5 C54 C53 123.4(4) . . ?
N5 C54 H54 118.3 . . ?
C53 C54 H54 118.3 . . ?
N5 C55 C51 123.4(4) . . ?
N5 C55 C56 116.9(4) . . ?
C51 C55 C56 119.7(3) . . ?
N6 C56 C48 123.2(4) . . ?
N6 C56 C55 117.1(3) . . ?
C48 C56 C55 119.7(4) . . ?
N2 C57 H57 119.0 . . ?
N2 C57 C58 122.1(5) . . ?
C58 C57 H57 119.0 . . ?
C57 C58 H58 119.8 . . ?
C59 C58 C57 120.4(5) . . ?
C59 C58 H58 119.8 . . ?
C58 C59 H59 120.5 . . ?
C58 C59 C60 119.1(5) . . ?
C60 C59 H59 120.5 . . ?
C59 C60 C61 123.7(5) . . ?
C68 C60 C59 117.2(5) . . ?
C68 C60 C61 119.0(5) . . ?
C60 C61 H61 119.5 . . ?
C62 C61 C60 120.9(5) . . ?
C62 C61 H61 119.5 . . ?
C61 C62 H62 119.1 . . ?
C61 C62 C63 121.8(5) . . ?
C63 C62 H62 119.1 . . ?
C64 C63 C62 124.4(5) . . ?
C64 C63 C67 117.1(5) . . ?
C67 C63 C62 118.5(5) . . ?
C63 C64 H64 119.8 . . ?
C65 C64 C63 120.4(5) . . ?
C65 C64 H64 119.8 . . ?
C64 C65 H65 120.4 . . ?
C64 C65 C66 119.2(5) . . ?
C66 C65 H65 120.4 . . ?
N1 C66 C65 122.0(5) . . ?
N1 C66 H66 119.0 . . ?
C65 C66 H66 119.0 . . ?
N1 C67 C63 122.1(4) . . ?
N1 C67 C68 117.9(4) . . ?
C63 C67 C68 120.0(4) . . ?
N2 C68 C60 122.6(4) . . ?
N2 C68 C67 117.7(4) . . ?
C60 C68 C67 119.7(4) . . ?
N3 C69 H69 118.8 . . ?
N3 C69 C70 122.4(4) . . ?
C70 C69 H69 118.8 . . ?
C69 C70 H70 120.2 . . ?
C71 C70 C69 119.5(4) . . ?
C71 C70 H70 120.2 . . ?
C70 C71 H71 119.9 . . ?
C70 C71 C72 120.1(4) . . ?
C72 C71 H71 119.9 . . ?
C71 C72 C73 124.5(4) . . ?
C71 C72 C80 116.8(4) . . ?
C80 C72 C73 118.6(4) . . ?
C72 C73 H73 119.8 . . ?
C74 C73 C72 120.5(4) . . ?
C74 C73 H73 119.8 . . ?
C73 C74 H74 119.0 . . ?
C73 C74 C75 122.1(4) . . ?
C75 C74 H74 119.0 . . ?
C76 C75 C74 124.5(4) . . ?
C79 C75 C74 119.1(4) . . ?
C79 C75 C76 116.4(4) . . ?
C75 C76 H76 119.6 . . ?
C77 C76 C75 120.8(4) . . ?
C77 C76 H76 119.6 . . ?
C76 C77 H77 120.4 . . ?
C76 C77 C78 119.2(4) . . ?
C78 C77 H77 120.4 . . ?
N4 C78 C77 121.9(5) . . ?
N4 C78 H78 119.0 . . ?
C77 C78 H78 119.0 . . ?
N4 C79 C75 122.9(4) . . ?
N4 C79 C80 117.3(3) . . ?
C75 C79 C80 119.7(4) . . ?
N3 C80 C72 122.7(4) . . ?
N3 C80 C79 117.6(3) . . ?
C72 C80 C79 119.7(4) . . ?
C82 N32 C81 117.1(4) . . ?
C83 N32 C81 123.4(5) . . ?
C83 N32 C82 119.5(4) . . ?
N32 C81 H81A 109.5 . . ?
N32 C81 H81B 109.5 . . ?
N32 C81 H81C 109.5 . . ?
H81A C81 H81B 109.5 . . ?
H81A C81 H81C 109.5 . . ?
H81B C81 H81C 109.5 . . ?
N32 C82 H82A 109.5 . . ?
N32 C82 H82B 109.5 . . ?
N32 C82 H82C 109.5 . . ?
H82A C82 H82B 109.5 . . ?
H82A C82 H82C 109.5 . . ?
H82B C82 H82C 109.5 . . ?
O9 C83 N32 119.8(5) . . ?
O9 C83 C84 120.7(4) . . ?
N32 C83 C84 119.5(4) . . ?
C83 C84 H84A 109.5 . . ?
C83 C84 H84B 109.5 . . ?
C83 C84 H84C 109.5 . . ?
H84A C84 H84B 109.5 . . ?
H84A C84 H84C 109.5 . . ?
H84B C84 H84C 109.5 . . ?
C90 N31 C91 120.1(9) . . ?
C92 N31 C90 123.4(10) . . ?
C92 N31 C91 116.3(9) . . ?
N31 C90 H90A 109.5 . . ?
N31 C90 H90B 109.5 . . ?
N31 C90 H90C 109.5 . . ?
H90A C90 H90B 109.5 . . ?
H90A C90 H90C 109.5 . . ?
H90B C90 H90C 109.5 . . ?
N31 C91 H91A 109.5 . . ?
N31 C91 H91B 109.5 . . ?
N31 C91 H91C 109.5 . . ?
H91A C91 H91B 109.5 . . ?
H91A C91 H91C 109.5 . . ?
H91B C91 H91C 109.5 . . ?
O11 C92 C94 119.7(8) . . ?
N31 C92 O11 121.5(9) . . ?
N31 C92 C94 118.8(8) . . ?
C92 C94 H94A 109.5 . . ?
C92 C94 H94B 109.5 . . ?
C92 C94 H94C 109.5 . . ?
H94A C94 H94B 109.5 . . ?
H94A C94 H94C 109.5 . . ?
H94B C94 H94C 109.5 . . ?
H12A O12 H12B 108.0 . . ?
H15A O15 H15B 108.8 . . ?
H16A O16 H16B 104.9 . . ?
H96A C96 H96B 109.5 . . ?
H96A C96 H96C 109.5 . . ?
H96B C96 H96C 109.5 . . ?
H96D C96 H96E 109.5 . . ?
H96D C96 H96F 109.5 . . ?
H96E C96 H96F 109.5 . . ?
C95 C96 H96A 109.5 . . ?
C95 C96 H96B 109.5 . . ?
C95 C96 H96C 109.5 . . ?
N33 C96 H96D 109.5 . . ?
N33 C96 H96E 109.5 . . ?
N33 C96 H96F 109.5 . . ?
H97A C97 H97B 109.5 . . ?
H97A C97 H97C 109.5 . . ?
H97B C97 H97C 109.5 . . ?
H97D C97 H97E 109.5 . . ?
H97D C97 H97F 109.5 . . ?
H97E C97 H97F 109.5 . . ?
N34 C97 H97A 109.5 . . ?
N34 C97 H97B 109.5 . . ?
N34 C97 H97C 109.5 . . ?
N33 C97 H97D 109.5 . . ?
N33 C97 H97E 109.5 . . ?
N33 C97 H97F 109.5 . . ?
H99A C99 H99B 109.5 . . ?
H99A C99 H99C 109.5 . . ?
H99B C99 H99C 109.5 . . ?
H99D C99 H99E 109.5 . . ?
H99D C99 H99F 109.5 . . ?
H99E C99 H99F 109.5 . . ?
N34 C99 H99A 109.5 . . ?
N34 C99 H99B 109.5 . . ?
N34 C99 H99C 109.5 . . ?
C98 C99 H99D 109.5 . . ?
C98 C99 H99E 109.5 . . ?
C98 C99 H99F 109.5 . . ?
C97 N34 C99 121.3(8) . . ?
C95 N34 C97 124.1(13) . . ?
C95 N34 C99 114.6(12) . . ?
O18 C95 C96 125(2) . . ?
O18 C95 N34 120(2) . . ?
N34 C95 C96 110.1(12) . . ?
C97 N33 C96 131.2(13) . . ?
C98 N33 C96 120(3) . . ?
C98 N33 C97 108(3) . . ?
C99 C98 O17 117.7(16) . . ?
N33 C98 C99 127(3) . . ?
N33 C98 O17 115(3) . . ?
H13A O13 H13B 98.6 . . ?
H14A O14 H14B 105.1 . . ?

loop_
_geom_bond_atom_site_label_1
_geom_bond_atom_site_label_2
_geom_bond_distance
_geom_bond_site_symmetry_2
_geom_bond_publ_flag
Co3 O1 1.898(3) . ?
Co3 O3 1.900(3) . ?
Co3 N13 1.891(3) . ?
Co3 N14 1.898(3) . ?
Co3 N11 1.900(3) . ?
Co3 N12 1.889(3) . ?
O1 C2 1.300(5) . ?
O2 H2 0.8200 . ?
O2 C7 1.351(5) . ?
O3 C0AA 1.302(4) . ?
O4 H4 0.8200 . ?
O4 C18 1.350(5) . ?
N13 N15 1.301(4) . ?
N13 C1 1.366(5) . ?
N15 C11 1.398(5) . ?
N16 N17 1.365(5) . ?
N16 C11 1.323(5) . ?
N17 N18 1.320(5) . ?
N18 N14 1.338(4) . ?
N14 C11 1.335(5) . ?
N11 N22 1.281(4) . ?
N11 C12 1.370(5) . ?
N22 C22 1.400(5) . ?
N21 N20 1.365(5) . ?
N21 C22 1.310(5) . ?
N20 N19 1.317(5) . ?
N19 N12 1.333(5) . ?
N12 C22 1.356(5) . ?
C0AA C12 1.413(5) . ?
C0AA C14 1.426(6) . ?
C1 C2 1.428(5) . ?
C1 C9 1.445(5) . ?
C2 C3 1.410(6) . ?
C3 H3 0.9300 . ?
C3 C4 1.353(6) . ?
C4 H4A 0.9300 . ?
C4 C10 1.428(6) . ?
C5 H5 0.9300 . ?
C5 C6 1.364(6) . ?
C5 C10 1.401(6) . ?
C6 H6 0.9300 . ?
C6 C7 1.394(6) . ?
C7 C8 1.389(5) . ?
C8 H8 0.9300 . ?
C8 C9 1.399(5) . ?
C9 C10 1.425(5) . ?
C12 C20 1.437(5) . ?
C14 H14 0.9300 . ?
C14 C15 1.356(6) . ?
C15 H15 0.9300 . ?
C15 C21 1.418(6) . ?
C16 H16 0.9300 . ?
C16 C17 1.364(6) . ?
C16 C21 1.417(6) . ?
C17 H17 0.9300 . ?
C17 C18 1.396(6) . ?
C18 C19 1.387(5) . ?
C19 H19 0.9300 . ?
C19 C20 1.402(5) . ?
C20 C21 1.424(5) . ?
Co2 O5 1.895(3) . ?
Co2 O7 1.895(3) . ?
Co2 N10 1.905(4) . ?
Co2 N9 1.914(4) . ?
Co2 N7 1.908(4) . ?
Co2 N8 1.909(4) . ?
O5 C24 1.288(5) . ?
O6 H6A 0.8200 . ?
O6 C29 1.344(6) . ?
O7 C35 1.305(5) . ?
O8 H8A 0.8200 . ?
O8 C40 1.354(5) . ?
N10 N26 1.289(5) . ?
N10 C23 1.357(6) . ?
N26 C33 1.390(6) . ?
N25 N24 1.361(7) . ?
N25 C33 1.314(6) . ?
N24 N23 1.323(6) . ?
N23 N9 1.316(6) . ?
N9 C33 1.345(6) . ?
N7 N30 1.279(5) . ?
N7 C34 1.374(5) . ?
N30 C44 1.404(6) . ?
N29 N28 1.359(6) . ?
N29 C44 1.313(6) . ?
N28 N27 1.322(6) . ?
N27 N8 1.326(6) . ?
N8 C44 1.335(6) . ?
C23 C24 1.436(6) . ?
C23 C31 1.438(6) . ?
C24 C25 1.412(6) . ?
C25 H25 0.9300 . ?
C25 C26 1.352(7) . ?
C26 H26 0.9300 . ?
C26 C32 1.427(7) . ?
C27 H27 0.9300 . ?
C27 C28 1.368(8) . ?
C27 C32 1.416(7) . ?
C28 H28 0.9300 . ?
C28 C29 1.381(9) . ?
C29 C30 1.398(7) . ?
C30 H30 0.9300 . ?
C30 C31 1.413(6) . ?
C31 C32 1.420(7) . ?
C34 C35 1.417(6) . ?
C34 C42 1.427(6) . ?
C35 C36 1.427(6) . ?
C36 H36 0.9300 . ?
C36 C37 1.357(7) . ?
C37 H37 0.9300 . ?
C37 C43 1.423(6) . ?
C38 H38 0.9300 . ?
C38 C39 1.371(7) . ?
C38 C43 1.404(6) . ?
C39 H39 0.9300 . ?
C39 C40 1.406(7) . ?
C40 C41 1.383(6) . ?
C41 H41 0.9300 . ?
C41 C42 1.408(6) . ?
C42 C43 1.427(6) . ?
Co1 N6 2.118(3) . ?
Co1 N5 2.143(4) . ?
Co1 N1 2.140(3) . ?
Co1 N2 2.133(4) . ?
Co1 N3 2.128(3) . ?
Co1 N4 2.099(3) . ?
N6 C45 1.333(5) . ?
N6 C56 1.348(5) . ?
N5 C54 1.334(5) . ?
N5 C55 1.363(5) . ?
N1 C66 1.326(6) . ?
N1 C67 1.349(6) . ?
N2 C57 1.329(6) . ?
N2 C68 1.360(6) . ?
N3 C69 1.322(5) . ?
N3 C80 1.354(5) . ?
N4 C78 1.326(6) . ?
N4 C79 1.363(5) . ?
C45 H45 0.9300 . ?
C45 C46 1.408(6) . ?
C46 H46 0.9300 . ?
C46 C47 1.345(7) . ?
C47 H47 0.9300 . ?
C47 C48 1.420(6) . ?
C48 C49 1.428(6) . ?
C48 C56 1.406(5) . ?
C49 H49 0.9300 . ?
C49 C50 1.360(7) . ?
C50 H50 0.9300 . ?
C50 C51 1.433(6) . ?
C51 C52 1.416(6) . ?
C51 C55 1.398(6) . ?
C52 H52 0.9300 . ?
C52 C53 1.362(7) . ?
C53 H53 0.9300 . ?
C53 C54 1.393(7) . ?
C54 H54 0.9300 . ?
C55 C56 1.434(6) . ?
C57 H57 0.9300 . ?
C57 C58 1.385(8) . ?
C58 H58 0.9300 . ?
C58 C59 1.365(9) . ?
C59 H59 0.9300 . ?
C59 C60 1.410(9) . ?
C60 C61 1.443(8) . ?
C60 C68 1.400(6) . ?
C61 H61 0.9300 . ?
C61 C62 1.340(9) . ?
C62 H62 0.9300 . ?
C62 C63 1.428(8) . ?
C63 C64 1.394(8) . ?
C63 C67 1.415(6) . ?
C64 H64 0.9300 . ?
C64 C65 1.353(9) . ?
C65 H65 0.9300 . ?
C65 C66 1.404(6) . ?
C66 H66 0.9300 . ?
C67 C68 1.434(6) . ?
C69 H69 0.9300 . ?
C69 C70 1.392(6) . ?
C70 H70 0.9300 . ?
C70 C71 1.356(7) . ?
C71 H71 0.9300 . ?
C71 C72 1.396(7) . ?
C72 C73 1.442(7) . ?
C72 C80 1.406(6) . ?
C73 H73 0.9300 . ?
C73 C74 1.350(8) . ?
C74 H74 0.9300 . ?
C74 C75 1.415(7) . ?
C75 C76 1.409(7) . ?
C75 C79 1.397(6) . ?
C76 H76 0.9300 . ?
C76 C77 1.352(8) . ?
C77 H77 0.9300 . ?
C77 C78 1.406(7) . ?
C78 H78 0.9300 . ?
C79 C80 1.443(6) . ?
O9 C83 1.252(6) . ?
N32 C81 1.450(7) . ?
N32 C82 1.448(7) . ?
N32 C83 1.333(6) . ?
C81 H81A 0.9600 . ?
C81 H81B 0.9600 . ?
C81 H81C 0.9600 . ?
C82 H82A 0.9600 . ?
C82 H82B 0.9600 . ?
C82 H82C 0.9600 . ?
C83 C84 1.498(8) . ?
C84 H84A 0.9600 . ?
C84 H84B 0.9600 . ?
C84 H84C 0.9600 . ?
O11 C92 1.274(10) . ?
N31 C90 1.443(14) . ?
N31 C91 1.533(14) . ?
N31 C92 1.272(11) . ?
C90 H90A 0.9600 . ?
C90 H90B 0.9600 . ?
C90 H90C 0.9600 . ?
C91 H91A 0.9600 . ?
C91 H91B 0.9600 . ?
C91 H91C 0.9600 . ?
C92 C94 1.489(12) . ?
C94 H94A 0.9600 . ?
C94 H94B 0.9600 . ?
C94 H94C 0.9600 . ?
O12 H12A 0.8540 . ?
O12 H12B 0.8598 . ?
O15 H15A 0.8615 . ?
O15 H15B 0.8570 . ?
O16 H16A 0.8574 . ?
O16 H16B 0.8537 . ?
C96 H96A 0.9600 . ?
C96 H96B 0.9600 . ?
C96 H96C 0.9600 . ?
C96 H96D 0.9600 . ?
C96 H96E 0.9600 . ?
C96 H96F 0.9600 . ?
C96 C95 1.565(16) . ?
C96 N33 1.52(2) . ?
C97 H97A 0.9600 . ?
C97 H97B 0.9600 . ?
C97 H97C 0.9600 . ?
C97 H97D 0.9600 . ?
C97 H97E 0.9600 . ?
C97 H97F 0.9600 . ?
C97 N34 1.478(13) . ?
C97 N33 1.51(2) . ?
C99 H99A 0.9600 . ?
C99 H99B 0.9600 . ?
C99 H99C 0.9600 . ?
C99 H99D 0.9600 . ?
C99 H99E 0.9600 . ?
C99 H99F 0.9600 . ?
C99 N34 1.479(14) . ?
C99 C98 1.46(2) . ?
O18 C95 1.04(3) . ?
N34 C95 1.377(15) . ?
O17 C98 1.60(3) . ?
N33 C98 1.21(2) . ?
O13 H13A 0.8861 . ?
O13 H13B 0.8793 . ?
O14 H14A 0.8595 . ?
O14 H14B 0.8548 . ?
